data_4077415
loop_
_publ_author_name
'Zheng, Shao-Liang'
'Tong, Ming-Liang'
'Tan, Song-De'
'Wang, Yu'
'Shi, Jian-Xin'
'Tong, Ye-Xiang'
'Lee, Hung Kay'
'Chen, Xiao-Ming'

_publ_section_title
;
 Syntheses, Structures, and Properties of Three Novel Coordination
 Polymers of Silver(I) Aromatic Carboxylates with Hexamethylenetetramine
 Exhibiting Unique Metal&#x2212;\p Interaction
;
_journal_issue 25
_journal_name_full Organometallics
_journal_page_first 5319
_journal_paper_doi 10.1021/om010601e
_journal_volume 20
_journal_year 2001
_chemical_formula_sum 'C36 H43 Ag2 N9 O8'
_chemical_formula_weight 945.53
_chemical_name_systematic
; 
 ? 
;
_space_group_IT_number 14
_symmetry_cell_setting monoclinic
_symmetry_space_group_name_Hall '-P 2yn'
_symmetry_space_group_name_H-M 'P 1 21/n 1'
_atom_sites_solution_hydrogens geom
_atom_sites_solution_primary direct
_atom_sites_solution_secondary difmap
_audit_creation_method SHELXL-97
_cell_angle_alpha 90.00
_cell_angle_beta 95.12(8)
_cell_angle_gamma 90.00
_cell_formula_units_Z 4
_cell_length_a 14.855(11)
_cell_length_b 12.461(7)
_cell_length_c 19.860(18)
_cell_measurement_reflns_used 25
_cell_measurement_temperature 293(2)
_cell_measurement_theta_max 15
_cell_measurement_theta_min 7.5
_cell_volume 3662(5)
_computing_cell_refinement 'SHELXTL-Plus (Sheldrick, 1990)'
_computing_data_collection 'SHELXTL-Plus (Sheldrick, 1990)'
_computing_data_reduction 'SHELXTL-Plus (Sheldrick, 1990)'
_computing_molecular_graphics 'SHELXTL V. 5.0 (Sheldrick, 1997)'
_computing_publication_material 'SHELXL-97 (Sheldrick, 1997)'
_computing_structure_refinement 'SHELXL-97 (Sheldrick, 1997)'
_computing_structure_solution 'SHELXS-97 (Sheldrick, 1997)'
_diffrn_ambient_temperature 293(2)
_diffrn_measured_fraction_theta_full 0.932
_diffrn_measured_fraction_theta_max 0.932
_diffrn_measurement_device_type 'Siemens R3m'
_diffrn_measurement_method '\w scan'
_diffrn_radiation_monochromator graphite
_diffrn_radiation_source 'fine-focus sealed tube'
_diffrn_radiation_type MoK\a
_diffrn_radiation_wavelength 0.71073
_diffrn_reflns_av_R_equivalents 0.0630
_diffrn_reflns_av_sigmaI/netI 0.1080
_diffrn_reflns_limit_h_max 17
_diffrn_reflns_limit_h_min 0
_diffrn_reflns_limit_k_max 15
_diffrn_reflns_limit_k_min 0
_diffrn_reflns_limit_l_max 24
_diffrn_reflns_limit_l_min -24
_diffrn_reflns_number 7351
_diffrn_reflns_theta_full 26.04
_diffrn_reflns_theta_max 26.04
_diffrn_reflns_theta_min 2.06
_diffrn_standards_decay_% none
_diffrn_standards_interval_count 200
_diffrn_standards_number 2
_exptl_absorpt_coefficient_mu 1.136
_exptl_absorpt_correction_T_max 0.8217
_exptl_absorpt_correction_T_min 0.6469
_exptl_absorpt_correction_type semi-empirical
_exptl_absorpt_process_details '\y-scans (North et al., 1968)'
_exptl_crystal_colour 'pale yellow'
_exptl_crystal_density_diffrn 1.715
_exptl_crystal_density_method 'not measured'
_exptl_crystal_description needle
_exptl_crystal_F_000 1920
_exptl_crystal_size_max 0.42
_exptl_crystal_size_mid 0.22
_exptl_crystal_size_min 0.18
_refine_diff_density_max 0.945
_refine_diff_density_min -1.079
_refine_diff_density_rms 0.141
_refine_ls_extinction_coef 0.0020(3)
_refine_ls_extinction_expression Fc^*^=kFc[1+0.001xFc^2^\l^3^/sin(2\q)]^-1/4^
_refine_ls_extinction_method SHELXL
_refine_ls_goodness_of_fit_ref 0.969
_refine_ls_hydrogen_treatment mixed
_refine_ls_matrix_type full
_refine_ls_number_parameters 500
_refine_ls_number_reflns 7067
_refine_ls_number_restraints 0
_refine_ls_restrained_S_all 0.969
_refine_ls_R_factor_all 0.1486
_refine_ls_R_factor_gt 0.0662
_refine_ls_shift/su_max 0.001
_refine_ls_shift/su_mean 0.000
_refine_ls_structure_factor_coef Fsqd
_refine_ls_weighting_details 'w=1/[\s^2^(Fo^2^)+(0.0923P)^2^+0.0000P] where P=(Fo^2^+2Fc^2^)/3'
_refine_ls_weighting_scheme calc
_refine_ls_wR_factor_gt 0.1470
_refine_ls_wR_factor_ref 0.1874
_reflns_number_gt 3679
_reflns_number_total 7067
_reflns_threshold_expression >2sigma(I)
_cod_data_source_file om010601e.cif
_cod_data_source_block complex2
_cod_depositor_comments
;
The following automatic conversions were performed:

'_symmetry_cell_setting' value 'Monoclinic' changed to 'monoclinic'
according to /home/saulius/struct/CIF-dictionaries/cif_core.dic
dictionary named 'cif_core.dic' version 2.4.2 from 2011-04-26.

Automatic conversion script
Id: cif_fix_values 1715 2011-07-08 13:25:40Z adriana 

The following automatic conversions were performed:

'_refine_ls_weighting_scheme' value 'calc
w=1/[\s^2^(Fo^2^)+(0.0923P)^2^+0.0000P] where P=(Fo^2^+2Fc^2^)/3' was
changed to 'calc'. New tag '_refine_ls_weighting_details' was
created. The value of the new tag was set to
'w=1/[\s^2^(Fo^2^)+(0.0923P)^2^+0.0000P] where P=(Fo^2^+2Fc^2^)/3'.

Automatic conversion script
Id: cif_fix_values 3143 2015-03-26 13:38:13Z robertas 
;
_cod_original_sg_symbol_H-M P2(1)/n
_cod_database_code 4077415

loop_
_symmetry_equiv_pos_as_xyz
'x, y, z'
'-x+1/2, y+1/2, -z+1/2'
'-x, -y, -z'
'x-1/2, -y-1/2, z-1/2'

loop_
_atom_site_label
_atom_site_type_symbol
_atom_site_fract_x
_atom_site_fract_y
_atom_site_fract_z
_atom_site_U_iso_or_equiv
_atom_site_adp_type
_atom_site_occupancy
_atom_site_calc_flag
_atom_site_refinement_flags
Ag1 Ag 1.07451(5) -0.18693(6) 0.74742(4) 0.0481(2) Uani 1 d .
Ag2 Ag 0.67713(5) 0.22007(6) 0.50737(3) 0.0459(2) Uani 1 d .
O1 O 1.0406(4) 0.0005(5) 0.6627(3) 0.0536(17) Uani 1 d .
O2 O 0.9927(5) -0.0247(5) 0.7655(3) 0.0612(19) Uani 1 d .
O3 O 0.8960(4) 0.1170(5) 0.8173(3) 0.0435(15) Uani 1 d .
H3 H 0.9317 0.0638 0.8231 0.080 Uiso 1 d R
O4 O 0.7177(4) 0.5310(5) 0.9876(3) 0.0536(17) Uani 1 d .
O5 O 0.8365(5) 0.5541(5) 0.9269(3) 0.0593(19) Uani 1 d .
O6 O 0.8772(4) 0.4149(5) 0.8407(3) 0.0458(17) Uani 1 d .
H6 H 0.874(8) 0.463(9) 0.861(6) 0.080 Uiso 1 d .
N1 N 1.2237(4) -0.1888(5) 0.7094(3) 0.0367(16) Uani 1 d .
N2 N 1.3185(5) -0.2043(5) 0.6123(3) 0.0354(16) Uani 1 d .
N3 N 1.3762(5) -0.2701(7) 0.7263(4) 0.0482(19) Uani 1 d .
N4 N 1.3610(5) -0.0760(6) 0.7058(4) 0.049(2) Uani 1 d .
N5 N 1.0682(5) -0.2121(6) 0.8684(3) 0.0389(17) Uani 1 d .
N6 N 0.9732(5) -0.2410(6) 0.9631(3) 0.0399(18) Uani 1 d .
N7 N 1.1292(5) -0.3115(6) 0.9706(4) 0.054(2) Uani 1 d .
N8 N 1.1029(5) -0.1161(6) 0.9776(4) 0.0459(19) Uani 1 d .
C1 C 0.8223(6) 0.2504(6) 0.7463(4) 0.0335(19) Uani 1 d .
C2 C 0.8827(5) 0.1642(6) 0.7545(4) 0.0341(19) Uani 1 d .
C3 C 0.9295(5) 0.1232(7) 0.6995(4) 0.0351(19) Uani 1 d .
C4 C 0.9138(5) 0.1703(7) 0.6356(4) 0.039(2) Uani 1 d .
H4A H 0.9451 0.1441 0.5987 0.080 Uiso 1 d R
C5 C 0.8314(5) 0.3054(7) 0.5588(4) 0.040(2) Uani 1 d .
H5A H 0.8605 0.2776 0.5211 0.080 Uiso 1 d R
C6 C 0.7713(6) 0.3905(7) 0.5485(4) 0.047(2) Uani 1 d .
H6A H 0.7567 0.4186 0.5039 0.080 Uiso 1 d R
C7 C 0.7318(6) 0.4357(7) 0.6043(5) 0.048(2) Uani 1 d .
H7A H 0.6930 0.4971 0.5976 0.080 Uiso 1 d R
C8 C 0.7489(5) 0.3918(7) 0.6690(4) 0.041(2) Uani 1 d .
H8A H 0.7208 0.4229 0.7061 0.080 Uiso 1 d R
C9 C 0.8076(5) 0.3006(7) 0.6808(4) 0.0352(19) Uani 1 d .
C10 C 0.8511(6) 0.2576(7) 0.6249(4) 0.035(2) Uani 1 d .
C11 C 0.7657(5) 0.2857(6) 0.8014(4) 0.0302(17) Uani 1 d .
C12 C 0.7928(5) 0.3699(6) 0.8452(4) 0.0310(18) Uani 1 d .
C13 C 0.7355(5) 0.4090(7) 0.8942(4) 0.0350(19) Uani 1 d .
C14 C 0.6506(5) 0.3625(7) 0.8982(4) 0.039(2) Uani 1 d .
H14A H 0.6124 0.3888 0.9311 0.080 Uiso 1 d R
C15 C 0.5322(6) 0.2296(8) 0.8574(4) 0.046(2) Uani 1 d .
H15A H 0.4932 0.2568 0.8894 0.080 Uiso 1 d R
C16 C 0.5027(6) 0.1455(7) 0.8151(4) 0.042(2) Uani 1 d .
H16A H 0.4433 0.1159 0.8167 0.080 Uiso 1 d R
C17 C 0.5631(6) 0.1037(7) 0.7687(5) 0.049(2) Uani 1 d .
H17A H 0.5441 0.0440 0.7404 0.080 Uiso 1 d R
C18 C 0.6480(6) 0.1476(7) 0.7642(4) 0.039(2) Uani 1 d .
H18A H 0.6866 0.1190 0.7323 0.080 Uiso 1 d R
C19 C 0.6786(6) 0.2356(6) 0.8068(4) 0.0348(19) Uani 1 d .
C20 C 0.6192(5) 0.2761(7) 0.8542(4) 0.037(2) Uani 1 d .
C21 C 0.9939(6) 0.0276(8) 0.7085(5) 0.044(2) Uani 1 d .
C22 C 0.7632(6) 0.5030(7) 0.9397(5) 0.047(2) Uani 1 d .
C23 C 1.2255(5) -0.2085(6) 0.6346(4) 0.0360(19) Uani 1 d .
H23A H 1.1889 -0.1555 0.6101 0.080 Uiso 1 d R
H23B H 1.1996 -0.2777 0.6239 0.080 Uiso 1 d R
C24 C 1.3743(6) -0.2860(7) 0.6522(4) 0.044(2) Uani 1 d .
H24A H 1.4351 -0.2830 0.6394 0.080 Uiso 1 d R
H24B H 1.3509 -0.3563 0.6411 0.080 Uiso 1 d R
C25 C 1.2833(6) -0.2722(8) 0.7458(5) 0.049(2) Uani 1 d .
H25A H 1.2580 -0.3421 0.7364 0.080 Uiso 1 d R
H25B H 1.2846 -0.2601 0.7936 0.080 Uiso 1 d R
C26 C 1.2662(7) -0.0797(7) 0.7247(5) 0.051(2) Uani 1 d .
H26A H 1.2656 -0.0646 0.7721 0.080 Uiso 1 d R
H26B H 1.2315 -0.0254 0.6999 0.080 Uiso 1 d R
C27 C 1.3580(6) -0.0956(7) 0.6315(5) 0.047(2) Uani 1 d .
H27A H 1.3222 -0.0408 0.6081 0.080 Uiso 1 d R
H27B H 1.4182 -0.0911 0.6177 0.080 Uiso 1 d R
C28 C 1.4146(7) -0.1605(9) 0.7421(6) 0.068(3) Uani 1 d .
H28A H 1.4751 -0.1574 0.7288 0.080 Uiso 1 d R
H28B H 1.4171 -0.1474 0.7899 0.080 Uiso 1 d R
C29 C 0.9755(6) -0.2321(7) 0.8875(4) 0.040(2) Uani 1 d .
H29A H 0.9530 -0.2973 0.8666 0.080 Uiso 1 d R
H29B H 0.9367 -0.1746 0.8709 0.080 Uiso 1 d R
C30 C 1.0356(6) -0.3290(7) 0.9882(4) 0.043(2) Uani 1 d .
H30A H 1.0143 -0.3958 0.9687 0.080 Uiso 1 d R
H30B H 1.0353 -0.3344 1.0363 0.080 Uiso 1 d R
C31 C 1.1272(6) -0.3018(7) 0.8960(5) 0.052(3) Uani 1 d .
H31A H 1.1875 -0.2916 0.8832 0.080 Uiso 1 d R
H31B H 1.1044 -0.3678 0.8763 0.080 Uiso 1 d R
C32 C 1.1017(6) -0.1107(7) 0.9019(4) 0.049(2) Uani 1 d .
H32A H 1.0632 -0.0525 0.8859 0.080 Uiso 1 d R
H32B H 1.1615 -0.0961 0.8895 0.080 Uiso 1 d R
C33 C 1.0088(6) -0.1383(7) 0.9937(5) 0.045(2) Uani 1 d .
H33A H 1.0072 -0.1424 1.0418 0.080 Uiso 1 d R
H33B H 0.9705 -0.0801 0.9774 0.080 Uiso 1 d R
C34 C 1.1587(7) -0.2079(8) 1.0016(5) 0.063(3) Uani 1 d .
H34A H 1.2202 -0.1947 0.9925 0.080 Uiso 1 d R
H34B H 1.1572 -0.2133 1.0497 0.080 Uiso 1 d R
O1W O 1.1603(5) 0.1315(7) 0.5899(4) 0.082(2) Uani 1 d .
H1WA H 1.1603 0.0915 0.5475 0.150 Uiso 1 d R
H1WB H 1.1285 0.0784 0.6152 0.150 Uiso 1 d R
O2W O 1.0506(6) -0.1038(7) 0.5274(4) 0.095(3) Uani 1 d .
H2WA H 1.0180 -0.0388 0.5104 0.150 Uiso 1 d R
H2WB H 1.1101 -0.0901 0.5521 0.150 Uiso 1 d R
N9 N 0.6657(7) 0.0053(10) 0.1045(5) 0.080(3) Uani 1 d .
C35 C 0.6230(8) 0.0614(10) 0.0709(6) 0.063(3) Uani 1 d .
C36 C 0.5676(9) 0.1369(13) 0.0298(8) 0.126(6) Uani 1 d .
H36A H 0.5872 0.2025 0.0104 0.080 Uiso 1 d R
H36B H 0.5095 0.1620 0.0113 0.080 Uiso 1 d R
H36C H 0.5853 0.0996 -0.0092 0.080 Uiso 1 d R

loop_
_atom_site_aniso_label
_atom_site_aniso_U_11
_atom_site_aniso_U_22
_atom_site_aniso_U_33
_atom_site_aniso_U_23
_atom_site_aniso_U_13
_atom_site_aniso_U_12
Ag1 0.0490(4) 0.0527(5) 0.0438(4) 0.0021(3) 0.0104(3) 0.0103(3)
Ag2 0.0491(4) 0.0501(5) 0.0394(4) 0.0068(4) 0.0091(3) 0.0048(4)
O1 0.049(4) 0.061(4) 0.052(4) 0.000(3) 0.011(3) 0.014(3)
O2 0.074(5) 0.060(4) 0.053(4) 0.013(4) 0.018(4) 0.024(4)
O3 0.052(4) 0.044(4) 0.036(3) 0.009(3) 0.011(3) 0.012(3)
O4 0.057(4) 0.059(4) 0.045(4) -0.023(3) 0.010(3) 0.005(3)
O5 0.072(5) 0.049(4) 0.059(4) -0.022(3) 0.017(4) -0.017(4)
O6 0.034(3) 0.057(4) 0.048(4) -0.008(3) 0.010(3) -0.003(3)
N1 0.033(4) 0.042(4) 0.036(4) 0.002(3) 0.009(3) 0.005(3)
N2 0.043(4) 0.034(4) 0.030(4) 0.000(3) 0.008(3) 0.004(3)
N3 0.049(5) 0.063(5) 0.033(4) 0.006(4) 0.004(4) 0.010(4)
N4 0.044(5) 0.054(5) 0.047(5) -0.008(4) 0.006(4) -0.006(4)
N5 0.038(4) 0.045(4) 0.034(4) 0.007(3) 0.007(3) -0.001(3)
N6 0.047(5) 0.038(4) 0.036(4) -0.001(3) 0.012(3) -0.003(3)
N7 0.048(5) 0.052(5) 0.061(5) 0.021(4) 0.005(4) -0.001(4)
N8 0.049(5) 0.047(5) 0.041(4) 0.001(4) -0.002(4) -0.009(4)
C1 0.040(5) 0.033(5) 0.027(4) 0.001(3) 0.003(4) -0.001(4)
C2 0.039(5) 0.039(5) 0.024(4) 0.001(4) 0.001(3) -0.004(4)
C3 0.036(5) 0.038(5) 0.032(4) -0.005(4) 0.005(4) 0.001(4)
C4 0.035(5) 0.043(5) 0.040(5) -0.006(4) 0.004(4) 0.004(4)
C5 0.035(5) 0.050(6) 0.038(5) 0.004(4) 0.012(4) 0.001(4)
C6 0.052(6) 0.055(6) 0.034(5) 0.011(4) 0.003(4) 0.001(5)
C7 0.054(6) 0.041(5) 0.047(6) 0.009(4) -0.005(5) 0.014(4)
C8 0.040(5) 0.040(5) 0.041(5) 0.004(4) 0.000(4) 0.010(4)
C9 0.037(5) 0.042(5) 0.026(4) -0.001(4) -0.004(3) -0.005(4)
C10 0.036(5) 0.034(5) 0.034(5) 0.004(4) 0.000(4) -0.003(4)
C11 0.028(4) 0.034(5) 0.029(4) -0.002(4) 0.003(3) -0.003(3)
C12 0.026(4) 0.037(5) 0.030(4) 0.000(4) 0.004(3) -0.001(4)
C13 0.036(5) 0.038(5) 0.031(4) -0.003(4) 0.005(4) -0.006(4)
C14 0.037(5) 0.054(6) 0.026(4) -0.006(4) 0.008(4) 0.003(4)
C15 0.036(5) 0.058(6) 0.043(5) 0.008(5) 0.000(4) -0.006(4)
C16 0.043(5) 0.043(5) 0.040(5) 0.000(4) 0.003(4) -0.010(4)
C17 0.061(6) 0.037(5) 0.049(6) -0.006(4) 0.001(5) -0.006(5)
C18 0.040(5) 0.040(5) 0.037(5) -0.006(4) 0.006(4) -0.001(4)
C19 0.040(5) 0.032(4) 0.032(4) 0.000(4) 0.000(4) -0.001(4)
C20 0.032(5) 0.047(5) 0.033(5) -0.003(4) 0.001(4) -0.002(4)
C21 0.033(5) 0.051(6) 0.048(6) -0.007(5) 0.004(4) 0.004(4)
C22 0.048(6) 0.043(6) 0.048(6) 0.008(5) -0.011(5) 0.003(5)
C23 0.041(5) 0.033(5) 0.033(5) -0.003(4) -0.001(4) -0.003(4)
C24 0.046(5) 0.039(5) 0.048(5) 0.002(4) 0.011(4) 0.012(4)
C25 0.051(6) 0.057(6) 0.042(5) 0.013(5) 0.012(5) 0.015(5)
C26 0.070(7) 0.036(5) 0.045(6) -0.008(4) 0.003(5) 0.009(5)
C27 0.051(6) 0.038(5) 0.052(6) -0.001(4) 0.008(5) -0.001(4)
C28 0.065(7) 0.072(8) 0.063(7) 0.003(6) -0.011(6) 0.019(6)
C29 0.046(5) 0.036(5) 0.040(5) 0.004(4) 0.004(4) -0.001(4)
C30 0.048(5) 0.041(5) 0.041(5) 0.006(4) 0.009(4) -0.002(4)
C31 0.057(6) 0.050(6) 0.053(6) 0.016(5) 0.026(5) 0.016(5)
C32 0.054(6) 0.045(6) 0.047(6) 0.007(5) -0.003(5) -0.004(5)
C33 0.049(5) 0.045(5) 0.042(5) -0.002(4) 0.003(4) 0.001(4)
C34 0.052(6) 0.072(8) 0.062(7) 0.027(6) -0.009(5) -0.006(5)
O1W 0.071(5) 0.101(6) 0.076(5) -0.016(5) 0.016(4) -0.026(5)
O2W 0.097(6) 0.098(7) 0.090(6) -0.002(5) 0.001(5) -0.007(5)
N9 0.091(8) 0.104(9) 0.046(6) 0.000(6) 0.016(5) 0.004(7)
C35 0.055(7) 0.073(8) 0.061(7) -0.013(6) 0.017(6) -0.009(6)
C36 0.086(10) 0.134(14) 0.150(15) 0.033(12) -0.026(10) 0.037(10)

loop_
_atom_type_symbol
_atom_type_description
_atom_type_scat_dispersion_real
_atom_type_scat_dispersion_imag
_atom_type_scat_source
C C 0.0033 0.0016 'International Tables Vol C Tables 4.2.6.8 and 6.1.1.4'
H H 0.0000 0.0000 'International Tables Vol C Tables 4.2.6.8 and 6.1.1.4'
N N 0.0061 0.0033 'International Tables Vol C Tables 4.2.6.8 and 6.1.1.4'
O O 0.0106 0.0060 'International Tables Vol C Tables 4.2.6.8 and 6.1.1.4'
Ag Ag -0.8971 1.1015 'International Tables Vol C Tables 4.2.6.8 and 6.1.1.4'

loop_
_geom_angle_atom_site_label_1
_geom_angle_atom_site_label_2
_geom_angle_atom_site_label_3
_geom_angle
_geom_angle_site_symmetry_1
_geom_angle_site_symmetry_3
O2 Ag1 N1 123.2(2) . .
O2 Ag1 N5 84.0(2) . .
N1 Ag1 N5 115.2(2) . .
O2 Ag1 C16 122.1(3) . 2_646
N1 Ag1 C16 102.7(3) . 2_646
N5 Ag1 C16 108.0(3) . 2_646
O2 Ag1 C15 99.7(3) . 2_646
N1 Ag1 C15 104.4(3) . 2_646
N5 Ag1 C15 129.6(3) . 2_646
C16 Ag1 C15 30.1(3) 2_646 2_646
N2 Ag2 N6 111.5(2) 3_756 2_656
N2 Ag2 O5 117.9(2) 3_756 2_646
N6 Ag2 O5 85.3(2) 2_656 2_646
N2 Ag2 C6 108.3(2) 3_756 .
N6 Ag2 C6 103.9(3) 2_656 .
O5 Ag2 C6 125.4(3) 2_646 .
N2 Ag2 C5 108.5(2) 3_756 .
N6 Ag2 C5 127.9(3) 2_656 .
O5 Ag2 C5 104.0(3) 2_646 .
C6 Ag2 C5 30.5(3) . .
C21 O1 O1W 128.5(6) . .
C21 O2 Ag1 104.1(5) . .
C21 O2 O3 93.2(5) . .
Ag1 O2 O3 162.6(3) . .
C2 O3 O2 88.4(5) . .
C22 O5 Ag2 101.4(6) . 2_656
C22 O5 O6 92.9(6) . .
Ag2 O5 O6 164.4(3) 2_656 .
C12 O6 O5 87.8(4) . .
C25 N1 C23 107.4(6) . .
C25 N1 C26 107.8(7) . .
C23 N1 C26 107.4(6) . .
C25 N1 Ag1 112.0(5) . .
C23 N1 Ag1 114.1(5) . .
C26 N1 Ag1 107.9(5) . .
C23 N2 C24 107.7(6) . .
C23 N2 C27 107.9(6) . .
C24 N2 C27 107.0(7) . .
C23 N2 Ag2 113.6(5) . 3_756
C24 N2 Ag2 114.1(5) . 3_756
C27 N2 Ag2 106.2(5) . 3_756
C25 N3 C24 109.0(7) . .
C25 N3 C28 108.1(8) . .
C24 N3 C28 107.6(7) . .
C28 N4 C26 109.7(8) . .
C28 N4 C27 109.5(7) . .
C26 N4 C27 107.4(7) . .
C29 N5 C32 108.0(7) . .
C29 N5 C31 108.0(6) . .
C32 N5 C31 107.9(7) . .
C29 N5 Ag1 113.2(5) . .
C32 N5 Ag1 106.9(5) . .
C31 N5 Ag1 112.7(5) . .
C33 N6 C30 107.9(7) . .
C33 N6 C29 107.6(6) . .
C30 N6 C29 108.4(6) . .
C33 N6 Ag2 112.2(5) . 2_646
C30 N6 Ag2 109.5(5) . 2_646
C29 N6 Ag2 111.2(5) . 2_646
C30 N7 C34 106.2(8) . .
C30 N7 C31 108.1(7) . .
C34 N7 C31 108.8(7) . .
C34 N8 C33 107.4(7) . .
C34 N8 C32 108.4(8) . .
C33 N8 C32 107.1(7) . .
C2 C1 C9 118.7(7) . .
C2 C1 C11 122.3(7) . .
C9 C1 C11 118.7(7) . .
O3 C2 C1 118.1(7) . .
O3 C2 C3 119.7(7) . .
C1 C2 C3 122.2(7) . .
C4 C3 C2 119.1(7) . .
C4 C3 C21 119.0(7) . .
C2 C3 C21 121.9(7) . .
C3 C4 C10 120.4(8) . .
C6 C5 C10 121.4(8) . .
C6 C5 Ag2 74.2(5) . .
C10 C5 Ag2 106.4(5) . .
C5 C6 C7 119.7(8) . .
C5 C6 Ag2 75.3(5) . .
C7 C6 Ag2 108.5(6) . .
C8 C7 C6 120.6(8) . .
C7 C8 C9 121.0(8) . .
C10 C9 C8 118.4(7) . .
C10 C9 C1 119.6(7) . .
C8 C9 C1 121.9(7) . .
C4 C10 C9 119.9(7) . .
C4 C10 C5 121.4(8) . .
C9 C10 C5 118.7(7) . .
C12 C11 C19 119.1(7) . .
C12 C11 C1 121.6(7) . .
C19 C11 C1 119.2(7) . .
O6 C12 C11 118.4(7) . .
O6 C12 C13 120.1(7) . .
C11 C12 C13 121.5(7) . .
C14 C13 C12 119.4(7) . .
C14 C13 C22 119.1(7) . .
C12 C13 C22 121.5(7) . .
C13 C14 C20 121.4(7) . .
C16 C15 C20 121.3(9) . .
C16 C15 Ag1 72.1(5) . 2_656
C20 C15 Ag1 106.3(6) . 2_656
C15 C16 C17 118.6(8) . .
C15 C16 Ag1 77.8(5) . 2_656
C17 C16 Ag1 104.8(6) . 2_656
C18 C17 C16 121.4(8) . .
C17 C18 C19 120.4(8) . .
C18 C19 C20 118.3(7) . .
C18 C19 C11 121.6(7) . .
C20 C19 C11 120.1(7) . .
C15 C20 C14 121.6(8) . .
C15 C20 C19 119.9(8) . .
C14 C20 C19 118.4(7) . .
O1 C21 O2 123.5(8) . .
O1 C21 C3 120.9(8) . .
O2 C21 C3 115.6(7) . .
O4 C22 O5 121.5(9) . .
O4 C22 C13 121.9(8) . .
O5 C22 C13 116.7(8) . .
N2 C23 N1 112.7(6) . .
N3 C24 N2 113.2(7) . .
N3 C25 N1 112.8(7) . .
N4 C26 N1 111.3(7) . .
N4 C27 N2 111.8(7) . .
N4 C28 N3 111.7(8) . .
N5 C29 N6 111.9(7) . .
N7 C30 N6 112.5(7) . .
N7 C31 N5 112.7(7) . .
N5 C32 N8 112.5(7) . .
N8 C33 N6 112.2(7) . .
N8 C34 N7 114.1(8) . .
O1 O1W O4 100.3(3) . 4_665
O4 O2W O2W 92.5(4) 4_665 3_756
N9 C35 C36 177.6(14) . .

loop_
_geom_bond_atom_site_label_1
_geom_bond_atom_site_label_2
_geom_bond_distance
_geom_bond_site_symmetry_2
Ag1 O2 2.402(6) .
Ag1 N1 2.405(6) .
Ag1 N5 2.433(7) .
Ag1 C16 2.639(9) 2_646
Ag1 C15 2.710(9) 2_646
Ag2 N2 2.391(7) 3_756
Ag2 N6 2.408(7) 2_656
Ag2 O5 2.463(6) 2_646
Ag2 C6 2.633(9) .
Ag2 C5 2.647(9) .
O1 C21 1.239(10) .
O1 O1W 2.894(10) .
O2 C21 1.310(11) .
O2 O3 2.549(8) .
O3 C2 1.377(9) .
O4 C22 1.265(11) .
O5 C22 1.306(11) .
O5 Ag2 2.463(6) 2_656
O5 O6 2.548(8) .
O6 C12 1.384(10) .
N1 C25 1.507(11) .
N1 C23 1.509(10) .
N1 C26 1.517(11) .
N2 C23 1.489(10) .
N2 C24 1.496(10) .
N2 C27 1.511(11) .
N2 Ag2 2.391(7) 3_756
N3 C25 1.466(11) .
N3 C24 1.483(11) .
N3 C28 1.502(13) .
N4 C28 1.470(12) .
N4 C26 1.490(11) .
N4 C27 1.494(11) .
N5 C29 1.481(10) .
N5 C32 1.492(11) .
N5 C31 1.494(11) .
N6 C33 1.492(11) .
N6 C30 1.493(11) .
N6 C29 1.509(10) .
N6 Ag2 2.408(7) 2_646
N7 C30 1.480(11) .
N7 C34 1.480(13) .
N7 C31 1.485(12) .
N8 C34 1.467(12) .
N8 C33 1.488(11) .
N8 C32 1.504(11) .
C1 C2 1.400(11) .
C1 C9 1.442(11) .
C1 C11 1.504(10) .
C2 C3 1.440(11) .
C3 C4 1.399(11) .
C3 C21 1.528(12) .
C4 C10 1.436(11) .
C5 C6 1.390(12) .
C5 C10 1.448(11) .
C6 C7 1.415(12) .
C7 C8 1.399(12) .
C8 C9 1.439(11) .
C9 C10 1.436(11) .
C11 C12 1.398(11) .
C11 C19 1.449(11) .
C12 C13 1.434(11) .
C13 C14 1.397(11) .
C13 C22 1.513(12) .
C14 C20 1.437(12) .
C15 C16 1.390(12) .
C15 C20 1.423(11) .
C15 Ag1 2.710(9) 2_656
C16 C17 1.439(12) .
C16 Ag1 2.639(9) 2_656
C17 C18 1.386(12) .
C18 C19 1.434(11) .
C19 C20 1.438(11) .
O1W O4 3.042(11) 4_665
O2W O4 2.821(10) 4_665
O2W O2W 3.138(18) 3_756
N9 C35 1.122(14) .
C35 C36 1.452(18) .
